data_4085805
loop_
_publ_author_name
'Wagner, Thomas'
'P\"othig, Alexander'
'Augenstein, Hannah M. S.'
'Schmidt, Tobias D.'
'Kaposi, Marlene'
'Herdtweck, Eberhard'
'Br\"utting, Wolfgang'
'Herrmann, Wolfgang A.'
'K\"uhn, Fritz E.'

_publ_section_title
;
 From Simple Ligands to Complex Structures: Structural Diversity of
 Silver(I) Complexes Bearing Tetradentate (alkylenebimpy) NHC Ligands
;
_journal_name_full Organometallics
_journal_page_first 150410094812000
_journal_paper_doi 10.1021/om5013067
_journal_year 2015
_chemical_compound_source 'see text'
_chemical_formula_moiety 'C38 H35 Ag3 N13, 3(F6 P), 2(C2 H3 N)'
_chemical_formula_sum 'C42 H41 Ag3 F18 N15 P3'
_chemical_formula_weight 1514.42
_space_group_IT_number 15
_symmetry_cell_setting monoclinic
_symmetry_Int_Tables_number 15
_symmetry_space_group_name_Hall '-C 2yc'
_symmetry_space_group_name_H-M 'C 1 2/c 1'
_atom_sites_solution_hydrogens geom
_atom_sites_solution_primary direct
_atom_sites_solution_secondary difmap
_cell_angle_alpha 90
_cell_angle_beta 125.735(2)
_cell_angle_gamma 90
_cell_formula_units_Z 8
_cell_length_a 30.663(2)
_cell_length_b 17.1272(9)
_cell_length_c 26.0523(19)
_cell_measurement_reflns_used 9707
_cell_measurement_temperature 123
_cell_measurement_theta_max 25.3544
_cell_measurement_theta_min 2.6571
_cell_volume 11106.0(13)
_computing_cell_refinement 'SAINT (Bruker, 2008b)'
_computing_data_collection 'APEX II Control Software (Bruker, 2008a)'
_computing_data_reduction 'SAINT (Bruker, 2008b)'
_computing_molecular_graphics 'PLATON (Spek, 2011)'
_computing_publication_material 'PLATON (Spek, 2011), enCIFer (Allen, 2004)'
_computing_structure_refinement 'SHELXL97 (Sheldrick, 1997), SHELXLE (Huebschle, 2011)'
_computing_structure_solution 'SHELXS97 (Sheldrick, 1997)'
_diffrn_ambient_temperature 123
_diffrn_detector ' CCD plate '
_diffrn_detector_area_resol_mean 16
_diffrn_measured_fraction_theta_full 0.997
_diffrn_measured_fraction_theta_max 0.997
_diffrn_measurement_device ' \k-geometry diffractometer '
_diffrn_measurement_device_type ' Bruker APEX-II CCD '
_diffrn_measurement_method ' phi- and omega-rotation '
_diffrn_radiation_monochromator 'MONTEL optic'
_diffrn_radiation_probe x-ray
_diffrn_radiation_source 'rotating anode FR591'
_diffrn_radiation_type MoK\a
_diffrn_radiation_wavelength 0.71073
_diffrn_reflns_av_R_equivalents 0.0311
_diffrn_reflns_av_sigmaI/netI 0.0190
_diffrn_reflns_limit_h_max 36
_diffrn_reflns_limit_h_min -36
_diffrn_reflns_limit_k_max 19
_diffrn_reflns_limit_k_min -20
_diffrn_reflns_limit_l_max 31
_diffrn_reflns_limit_l_min -31
_diffrn_reflns_number 73942
_diffrn_reflns_reduction_process
;
;
_diffrn_reflns_theta_full 25.40
_diffrn_reflns_theta_max 25.40
_diffrn_reflns_theta_min 0.96
_exptl_absorpt_coefficient_mu 1.242
_exptl_absorpt_correction_T_max 0.866
_exptl_absorpt_correction_T_min 0.733
_exptl_absorpt_correction_type multi-scan
_exptl_absorpt_process_details 'SADABS, Bruker, 2008b'
_exptl_crystal_colour 'pale yellow'
_exptl_crystal_density_diffrn 1.811
_exptl_crystal_density_method 'Not Measured'
_exptl_crystal_description fragment
_exptl_crystal_F_000 5968
_exptl_crystal_size_max 0.270
_exptl_crystal_size_mid 0.240
_exptl_crystal_size_min 0.120
_refine_diff_density_max 0.787
_refine_diff_density_min -0.547
_refine_diff_density_rms 0.074
_refine_ls_extinction_method none
_refine_ls_goodness_of_fit_ref 1.069
_refine_ls_hydrogen_treatment constr
_refine_ls_matrix_type full
_refine_ls_number_parameters 755
_refine_ls_number_reflns 10204
_refine_ls_number_restraints 24
_refine_ls_restrained_S_all 1.070
_refine_ls_R_factor_all 0.0395
_refine_ls_R_factor_gt 0.0332
_refine_ls_shift/su_max 0.001
_refine_ls_shift/su_mean 0.000
_refine_ls_structure_factor_coef Fsqd
_refine_ls_weighting_details 'calc w=1/[\s^2^(Fo^2^)+(0.0220P)^2^+65.0179P] where P=(Fo^2^+2Fc^2^)/3'
_refine_ls_weighting_scheme calc
_refine_ls_wR_factor_gt 0.0730
_refine_ls_wR_factor_ref 0.0781
_reflns_number_gt 9388
_reflns_number_total 10204
_reflns_threshold_expression I>2\s(I)
_cod_data_source_file om5013067_si_002.cif
_cod_data_source_block Compound4b
_cod_depositor_comments
;
The following automatic conversions were performed:

'_symmetry_cell_setting' value 'Monoclinic' changed to 'monoclinic'
according to
/usr/data/users/saulius/crontab/automatic-downloads/rss-feeds/ACS/lib/dictionaries/cif_core.dic
dictionary named 'cif_core.dic' version 2.4.2 from 2011-04-26.

Automatic conversion script
Id: cif_fix_values 3271 2015-04-21 07:52:19Z andrius 
;
_cod_original_sg_symbol_H-M 'C 2/c'
_cod_database_code 4085805

loop_
_symmetry_equiv_pos_site_id
_symmetry_equiv_pos_as_xyz
1 x,y,z
2 -x,y,1/2-z
3 -x,-y,-z
4 x,-y,1/2+z
5 1/2+x,1/2+y,z
6 1/2-x,1/2+y,1/2-z
7 1/2-x,1/2-y,-z
8 1/2+x,1/2-y,1/2+z

loop_
_atom_site_aniso_label
_atom_site_aniso_U_11
_atom_site_aniso_U_22
_atom_site_aniso_U_33
_atom_site_aniso_U_23
_atom_site_aniso_U_13
_atom_site_aniso_U_12
Ag1 0.0260(2) 0.0320(2) 0.0265(1) 0.0004(1) 0.0159(1) -0.0020(1)
Ag2 0.0247(1) 0.0359(2) 0.0274(2) -0.0034(1) 0.0167(1) 0.0023(1)
Ag3 0.0287(2) 0.0418(2) 0.0356(2) -0.0056(1) 0.0205(1) -0.0013(1)
N1 0.0269(18) 0.037(2) 0.059(3) -0.0136(18) 0.0259(19) -0.0068(15)
N2 0.056(2) 0.036(2) 0.057(2) -0.0113(19) 0.046(2) -0.0120(18)
N3 0.043(2) 0.037(2) 0.0241(18) 0.0014(15) 0.0091(17) -0.0072(17)
N4 0.0281(17) 0.0331(19) 0.0259(16) 0.0033(14) 0.0165(14) 0.0004(14)
N5 0.0232(16) 0.036(2) 0.0259(17) 0.0044(14) 0.0127(14) 0.0000(14)
N6 0.0339(19) 0.043(2) 0.0280(17) 0.0037(15) 0.0185(16) -0.0003(16)
N7 0.0297(17) 0.036(2) 0.0286(17) 0.0066(15) 0.0179(15) 0.0012(14)
N8 0.0228(16) 0.040(2) 0.0315(18) 0.0043(15) 0.0168(15) -0.0022(14)
N9 0.0332(19) 0.050(2) 0.0276(18) -0.0016(16) 0.0187(16) -0.0011(17)
N10 0.0345(19) 0.0285(19) 0.056(2) 0.0037(17) 0.0330(19) 0.0044(15)
N11 0.047(2) 0.036(2) 0.045(2) 0.0015(17) 0.0365(19) 0.0049(17)
N12 0.041(2) 0.047(2) 0.0310(18) 0.0005(16) 0.0220(17) 0.0010(17)
N13 0.047(2) 0.034(2) 0.061(3) -0.0018(18) 0.039(2) -0.0008(17)
C1 0.039(2) 0.035(2) 0.037(2) -0.0099(18) 0.027(2) -0.0084(18)
C2 0.044(3) 0.038(3) 0.115(5) -0.031(3) 0.054(3) -0.016(2)
C3 0.063(3) 0.047(3) 0.101(5) -0.029(3) 0.069(4) -0.023(3)
C4 0.076(4) 0.045(3) 0.039(3) -0.016(2) 0.040(3) -0.030(3)
C5 0.147(7) 0.068(4) 0.062(4) -0.018(3) 0.078(5) -0.052(4)
C6 0.191(11) 0.094(7) 0.044(4) -0.005(4) 0.057(6) -0.071(7)
C7 0.123(7) 0.056(4) 0.035(3) 0.015(3) -0.002(4) -0.039(4)
C8 0.060(3) 0.044(3) 0.035(3) 0.006(2) -0.002(2) -0.014(3)
C9 0.023(2) 0.044(3) 0.049(3) -0.004(2) 0.012(2) 0.0016(18)
C10 0.026(2) 0.038(3) 0.062(3) 0.000(2) 0.021(2) 0.0003(19)
C11 0.028(2) 0.025(2) 0.0245(19) 0.0016(15) 0.0142(16) 0.0027(15)
C12 0.029(2) 0.049(3) 0.036(2) 0.005(2) 0.0176(19) -0.0061(19)
C13 0.029(2) 0.051(3) 0.033(2) 0.004(2) 0.0143(19) -0.0041(19)
C14 0.037(2) 0.033(2) 0.027(2) 0.0049(17) 0.0190(18) 0.0049(18)
C15 0.035(2) 0.056(3) 0.031(2) 0.003(2) 0.016(2) 0.000(2)
C16 0.052(3) 0.078(4) 0.026(2) 0.007(2) 0.017(2) 0.003(3)
C17 0.054(3) 0.067(4) 0.035(2) 0.012(2) 0.030(2) 0.009(3)
C18 0.043(3) 0.054(3) 0.035(2) 0.009(2) 0.026(2) 0.003(2)
C19 0.035(2) 0.040(2) 0.030(2) -0.0003(19) 0.0220(19) -0.0011(18)
C20 0.035(2) 0.041(3) 0.025(2) 0.0051(18) 0.0188(18) 0.0021(18)
C21 0.027(2) 0.037(2) 0.0250(19) 0.0050(17) 0.0165(17) 0.0002(17)
C22 0.037(2) 0.045(3) 0.048(3) 0.013(2) 0.034(2) 0.0069(19)
C23 0.028(2) 0.042(3) 0.046(3) 0.006(2) 0.024(2) -0.0005(18)
C24 0.033(2) 0.043(3) 0.028(2) -0.0004(18) 0.0185(19) -0.0093(18)
C25 0.029(2) 0.061(3) 0.038(2) 0.001(2) 0.015(2) -0.011(2)
C26 0.047(3) 0.076(4) 0.035(3) -0.016(3) 0.020(2) -0.026(3)
C27 0.060(3) 0.072(4) 0.044(3) -0.022(3) 0.033(3) -0.016(3)
C28 0.054(3) 0.059(3) 0.037(3) -0.005(2) 0.030(2) 0.000(2)
C29 0.034(2) 0.026(2) 0.043(2) 0.0005(18) 0.026(2) 0.0007(17)
C30 0.054(3) 0.049(3) 0.086(4) 0.006(3) 0.056(3) 0.010(2)
C31 0.071(4) 0.060(3) 0.076(4) 0.004(3) 0.064(4) 0.014(3)
C32 0.052(3) 0.040(3) 0.036(2) 0.005(2) 0.031(2) 0.003(2)
C33 0.088(4) 0.092(5) 0.047(3) 0.003(3) 0.051(3) 0.014(4)
C34 0.095(5) 0.114(6) 0.033(3) 0.007(3) 0.035(3) 0.017(4)
C35 0.068(4) 0.074(4) 0.030(3) 0.011(3) 0.019(3) 0.007(3)
C36 0.047(3) 0.049(3) 0.035(2) -0.001(2) 0.022(2) 0.001(2)
C37 0.068(4) 0.029(3) 0.125(6) -0.003(3) 0.074(4) -0.001(2)
C38 0.132(7) 0.060(4) 0.359(17) -0.009(7) 0.205(10) -0.002(5)
P4 0.0300(8) 0.0507(11) 0.0531(10) 0.0000 0.0250(8) 0.0000
F16 0.049(2) 0.138(4) 0.092(3) 0.022(3) 0.009(2) 0.002(2)
F17 0.116(13) 0.057(6) 0.066(7) 0.0000 -0.010(7) 0.0000
F18 0.099(7) 0.225(17) 0.088(6) 0.050(8) 0.077(6) 0.045(8)
F19 0.194(18) 0.050(7) 0.21(2) 0.0000 0.116(16) 0.0000
F20 0.109(13) 0.15(2) 0.25(2) -0.125(18) 0.108(15) -0.002(11)
F21 0.124(15) 0.21(2) 0.100(14) 0.049(16) 0.034(10) -0.103(18)
P1 0.0434(7) 0.0618(9) 0.0454(7) -0.0097(6) 0.0271(6) -0.0093(6)
F1 0.0514(19) 0.091(3) 0.083(3) -0.035(2) 0.0267(18) 0.0036(18)
F2 0.060(2) 0.092(3) 0.153(4) 0.043(3) 0.053(3) 0.012(2)
F3 0.076(2) 0.079(2) 0.075(2) -0.0248(19) 0.052(2) -0.0313(19)
F4 0.099(3) 0.157(4) 0.052(2) -0.046(2) 0.047(2) -0.073(3)
F5 0.065(2) 0.067(2) 0.083(2) -0.0105(18) 0.0472(19) -0.0185(17)
F6 0.120(3) 0.080(3) 0.085(3) -0.023(2) 0.083(3) -0.020(2)
P2 0.0550(8) 0.0778(11) 0.0471(8) 0.0225(8) 0.0236(7) 0.0135(8)
F7 0.086(3) 0.068(2) 0.102(3) 0.018(2) 0.055(2) 0.012(2)
F8 0.108(3) 0.142(4) 0.067(2) 0.015(3) 0.039(2) 0.066(3)
F9 0.052(2) 0.093(3) 0.075(2) 0.005(2) 0.0150(18) -0.0112(19)
F10 0.129(4) 0.178(5) 0.174(5) 0.108(4) 0.118(4) 0.053(4)
F11 0.102(3) 0.187(5) 0.0363(19) 0.010(3) 0.015(2) 0.055(3)
F12 0.072(2) 0.072(2) 0.070(2) 0.0107(19) 0.0271(19) -0.0157(19)
P3 0.0323(8) 0.0523(10) 0.0255(7) 0.0000 0.0188(7) 0.0000
F13 0.076(2) 0.090(3) 0.086(2) 0.032(2) 0.061(2) 0.0043(19)
F14 0.098(3) 0.089(3) 0.0520(19) -0.0124(18) 0.037(2) 0.023(2)
F15 0.0343(15) 0.155(4) 0.0346(16) 0.0071(19) 0.0163(13) -0.0091(19)
N14 0.251(10) 0.115(6) 0.211(9) 0.080(6) 0.210(9) 0.100(7)
C39 0.110(6) 0.107(6) 0.112(6) 0.059(5) 0.093(5) 0.063(5)
C40 0.083(5) 0.103(6) 0.069(4) -0.003(4) 0.037(4) 0.004(4)
N15 0.071(4) 0.122(5) 0.065(3) 0.021(3) 0.041(3) 0.045(4)
C41 0.044(3) 0.083(4) 0.038(3) 0.000(3) 0.020(2) 0.017(3)
C42 0.045(3) 0.110(6) 0.079(5) -0.040(4) 0.026(3) 0.001(3)

loop_
_atom_site_label
_atom_site_type_symbol
_atom_site_thermal_displace_type
_atom_site_fract_x
_atom_site_fract_y
_atom_site_fract_z
_atom_site_occupancy
_atom_site_U_iso_or_equiv
_atom_site_calc_flag
_atom_site_refinement_flags
_atom_site_disorder_assembly
_atom_site_disorder_group
Ag1 Ag Uani 0.22186(1) 0.47652(2) 0.18717(1) 1.000 0.0278(1) d . . .
Ag2 Ag Uani 0.29636(1) 0.77382(2) 0.32783(1) 1.000 0.0284(1) d . . .
Ag3 Ag Uani 0.26297(1) 0.62052(2) 0.26423(1) 1.000 0.0344(1) d . . .
N1 N Uani 0.34594(14) 0.4550(2) 0.25939(19) 1.000 0.0405(13) d . . .
N2 N Uani 0.31963(16) 0.5564(2) 0.20102(19) 1.000 0.0420(12) d . . .
N3 N Uani 0.25304(15) 0.6499(2) 0.17140(16) 1.000 0.0409(11) d . . .
N4 N Uani 0.11783(13) 0.4278(2) 0.18191(15) 1.000 0.0286(10) d . . .
N5 N Uani 0.10332(12) 0.4475(2) 0.09242(15) 1.000 0.0293(10) d . . .
N6 N Uani 0.15985(14) 0.4957(2) 0.06717(16) 1.000 0.0347(11) d . . .
N7 N Uani 0.14349(13) 0.2760(2) 0.23549(15) 1.000 0.0309(10) d . . .
N8 N Uani 0.11264(12) 0.1856(2) 0.16621(16) 1.000 0.0309(10) d . . .
N9 N Uani 0.15343(14) 0.0899(2) 0.14375(16) 1.000 0.0364(11) d . . .
N10 N Uani 0.19051(14) 0.8199(2) 0.31765(19) 1.000 0.0358(11) d . . .
N11 N Uani 0.26308(15) 0.8210(2) 0.41174(18) 1.000 0.0370(12) d . . .
N12 N Uani 0.34984(15) 0.7845(2) 0.44918(16) 1.000 0.0391(11) d . . .
N13 N Uani 0.19485(16) 0.6166(2) 0.2727(2) 1.000 0.0429(14) d . . .
C1 C Uani 0.30174(17) 0.4999(3) 0.2211(2) 1.000 0.0342(12) d . . .
C2 C Uani 0.3895(2) 0.4819(3) 0.2617(3) 1.000 0.061(2) d . . .
C3 C Uani 0.3738(2) 0.5444(3) 0.2260(3) 1.000 0.058(2) d . . .
C4 C Uani 0.2870(2) 0.6187(3) 0.1606(2) 1.000 0.0495(19) d . . .
C5 C Uani 0.2919(3) 0.6446(4) 0.1138(3) 1.000 0.082(3) d . . .
C6 C Uani 0.2607(5) 0.7045(6) 0.0773(3) 1.000 0.117(5) d . . .
C7 C Uani 0.2241(4) 0.7371(4) 0.0853(3) 1.000 0.100(3) d . . .
C8 C Uani 0.2211(2) 0.7072(3) 0.1331(2) 1.000 0.0639(17) d . . .
C9 C Uani 0.34490(18) 0.3811(3) 0.2861(2) 1.000 0.0440(16) d . . .
C10 C Uani 0.34747(17) 0.3126(3) 0.2509(2) 1.000 0.0448(16) d . . .
C11 C Uani 0.14279(15) 0.4497(2) 0.15559(18) 1.000 0.0265(11) d . . .
C12 C Uani 0.06413(17) 0.4108(3) 0.1362(2) 1.000 0.0388(14) d . . .
C13 C Uani 0.05500(17) 0.4227(3) 0.0802(2) 1.000 0.0399(14) d . . .
C14 C Uani 0.11066(17) 0.4726(2) 0.04534(19) 1.000 0.0322(12) d . . .
C15 C Uani 0.06832(18) 0.4734(3) -0.0178(2) 1.000 0.0426(14) d . . .
C16 C Uani 0.0780(2) 0.5008(4) -0.0603(2) 1.000 0.0554(18) d . . .
C17 C Uani 0.1284(2) 0.5264(3) -0.0387(2) 1.000 0.0496(18) d . . .
C18 C Uani 0.16836(19) 0.5218(3) 0.0254(2) 1.000 0.0421(16) d . . .
C19 C Uani 0.14378(17) 0.4190(3) 0.25003(19) 1.000 0.0332(12) d . . .
C20 C Uani 0.17486(17) 0.3426(3) 0.27521(19) 1.000 0.0329(14) d . . .
C21 C Uani 0.15259(15) 0.2395(2) 0.19678(18) 1.000 0.0289(11) d . . .
C22 C Uani 0.09784(17) 0.2467(3) 0.2282(2) 1.000 0.0379(16) d . . .
C23 C Uani 0.07831(17) 0.1906(3) 0.1844(2) 1.000 0.0373(16) d . . .
C24 C Uani 0.10861(17) 0.1279(3) 0.12399(19) 1.000 0.0343(14) d . . .
C25 C Uani 0.05940(18) 0.1134(3) 0.0664(2) 1.000 0.0454(14) d . . .
C26 C Uani 0.0584(2) 0.0552(3) 0.0286(2) 1.000 0.0550(19) d . . .
C27 C Uani 0.1038(2) 0.0143(4) 0.0484(2) 1.000 0.0571(19) d . . .
C28 C Uani 0.1505(2) 0.0334(3) 0.1056(2) 1.000 0.0480(17) d . . .
C29 C Uani 0.24367(16) 0.8060(2) 0.3506(2) 1.000 0.0323(12) d . . .
C30 C Uani 0.1771(2) 0.8449(3) 0.3576(3) 1.000 0.0541(19) d . . .
C31 C Uani 0.2217(2) 0.8455(3) 0.4156(3) 1.000 0.057(2) d . . .
C32 C Uani 0.31798(19) 0.8085(3) 0.4642(2) 1.000 0.0395(16) d . . .
C33 C Uani 0.3345(3) 0.8210(4) 0.5256(3) 1.000 0.069(2) d . . .
C34 C Uani 0.3873(3) 0.8049(5) 0.5732(3) 1.000 0.082(3) d . . .
C35 C Uani 0.4213(2) 0.7775(4) 0.5591(2) 1.000 0.063(2) d . . .
C36 C Uani 0.40123(19) 0.7694(3) 0.4967(2) 1.000 0.0448(16) d . . .
C37 C Uani 0.1576(2) 0.6167(3) 0.2710(3) 1.000 0.064(3) d . . .
C38 C Uani 0.1074(4) 0.6161(4) 0.2661(6) 1.000 0.147(6) d . . .
P4 P Uani 0.50000 0.30989(11) 0.25000 1.000 0.0442(6) d S . .
F16 F Uani 0.55968(15) 0.3072(3) 0.3089(2) 1.000 0.1120(18) d . A .
F17 F Uani 0.50000 0.4007(6) 0.25000 0.62(4) 0.117(5) d SUP A 1
F18 F Uani 0.4866(4) 0.3138(9) 0.2988(5) 0.62(2) 0.124(6) d UP A 1
F19 F Uani 0.50000 0.2220(8) 0.25000 0.62(4) 0.153(9) d SUP A 1
F20 F Uani 0.4758(8) 0.3711(12) 0.2658(13) 0.38(2) 0.168(10) d UP A 2
F21 F Uani 0.4852(9) 0.2445(15) 0.2796(9) 0.38(2) 0.163(10) d UP A 2
P1 P Uani 0.25825(5) 0.47259(9) 0.45074(6) 1.000 0.0495(4) d . . .
F1 F Uani 0.31068(13) 0.4207(2) 0.48642(18) 1.000 0.0826(15) d . . .
F2 F Uani 0.20563(15) 0.5239(3) 0.4150(2) 1.000 0.1071(18) d . . .
F3 F Uani 0.29285(14) 0.5469(2) 0.45954(16) 1.000 0.0720(12) d . . .
F4 F Uani 0.24925(17) 0.4529(3) 0.38561(16) 1.000 0.1010(18) d . . .
F5 F Uani 0.22371(13) 0.3974(2) 0.44243(17) 1.000 0.0693(12) d . . .
F6 F Uani 0.26779(17) 0.4914(2) 0.51604(18) 1.000 0.0813(17) d . . .
P2 P Uani 0.43412(6) 0.21886(11) 0.43500(7) 1.000 0.0636(5) d . . .
F7 F Uani 0.40253(16) 0.2895(2) 0.4379(2) 1.000 0.0853(16) d . . .
F8 F Uani 0.46564(18) 0.1479(3) 0.43242(19) 1.000 0.1128(18) d . . .
F9 F Uani 0.48385(13) 0.2334(2) 0.50679(18) 1.000 0.0864(14) d . . .
F10 F Uani 0.4589(2) 0.2770(4) 0.4116(3) 1.000 0.143(3) d . . .
F11 F Uani 0.38472(19) 0.2036(3) 0.36430(17) 1.000 0.123(2) d . . .
F12 F Uani 0.40900(14) 0.1633(2) 0.45951(17) 1.000 0.0798(12) d . . .
P3 P Uani 0.50000 0.07537(10) 0.75000 1.000 0.0356(5) d S . .
F13 F Uani 0.51011(14) 0.1387(2) 0.71453(18) 1.000 0.0759(14) d . . .
F14 F Uani 0.51099(16) 0.0106(2) 0.71531(16) 1.000 0.0837(15) d . . .
F15 F Uani 0.43820(11) 0.0746(3) 0.69424(13) 1.000 0.0769(15) d . . .
N14 N Uani 0.4190(4) 0.3262(5) 0.6637(5) 1.000 0.148(5) d . . .
C39 C Uani 0.4195(3) 0.2879(5) 0.6273(4) 1.000 0.093(3) d . . .
C40 C Uani 0.4245(3) 0.2440(5) 0.5842(3) 1.000 0.089(3) d . . .
N15 N Uani 0.4857(2) 0.4557(4) 0.6159(3) 1.000 0.085(2) d . . .
C41 C Uani 0.4527(2) 0.4873(4) 0.6129(2) 1.000 0.0573(19) d . . .
C42 C Uani 0.4097(2) 0.5284(5) 0.6087(3) 1.000 0.084(3) d . . .
H2 H Uiso 0.42440 0.45940 0.28480 1.000 0.0730 c R . .
H3 H Uiso 0.39510 0.57570 0.21840 1.000 0.0700 c R . .
H5 H Uiso 0.31660 0.62080 0.10770 1.000 0.0990 c R . .
H6 H Uiso 0.26390 0.72440 0.04570 1.000 0.1400 c R . .
H7 H Uiso 0.20150 0.77880 0.05920 1.000 0.1200 c R . .
H8 H Uiso 0.19530 0.72850 0.13840 1.000 0.0770 c R . .
H9A H Uiso 0.31150 0.37770 0.28370 1.000 0.0520 c R . .
H9B H Uiso 0.37580 0.37870 0.33120 1.000 0.0520 c R . .
H10A H Uiso 0.38430 0.30860 0.26230 1.000 0.0540 c R . .
H10B H Uiso 0.33970 0.26390 0.26470 1.000 0.0540 c R . .
H12 H Uiso 0.03870 0.39380 0.14350 1.000 0.0460 c R . .
H13 H Uiso 0.02190 0.41570 0.03990 1.000 0.0480 c R . .
H15 H Uiso 0.03370 0.45560 -0.03180 1.000 0.0510 c R . .
H16 H Uiso 0.04980 0.50190 -0.10420 1.000 0.0660 c R . .
H17 H Uiso 0.13560 0.54670 -0.06700 1.000 0.0600 c R . .
H18 H Uiso 0.20360 0.53800 0.04040 1.000 0.0510 c R . .
H19A H Uiso 0.11610 0.42060 0.25820 1.000 0.0400 c R . .
H19B H Uiso 0.16870 0.46330 0.27280 1.000 0.0400 c R . .
H20A H Uiso 0.20820 0.34670 0.27750 1.000 0.0400 c R . .
H20B H Uiso 0.18530 0.33360 0.31860 1.000 0.0400 c R . .
H22 H Uiso 0.08340 0.26340 0.25020 1.000 0.0460 c R . .
H23 H Uiso 0.04700 0.16010 0.16880 1.000 0.0450 c R . .
H25 H Uiso 0.02800 0.14200 0.05360 1.000 0.0540 c R . .
H26 H Uiso 0.02590 0.04380 -0.01130 1.000 0.0660 c R . .
H27 H Uiso 0.10310 -0.02650 0.02330 1.000 0.0680 c R . .
H28 H Uiso 0.18230 0.00560 0.11890 1.000 0.0580 c R . .
H30 H Uiso 0.14230 0.85890 0.34540 1.000 0.0650 c R . .
H31 H Uiso 0.22510 0.85990 0.45290 1.000 0.0670 c R . .
H33 H Uiso 0.31050 0.83990 0.53450 1.000 0.0830 c R . .
H34 H Uiso 0.40030 0.81280 0.61600 1.000 0.0980 c R . .
H35 H Uiso 0.45760 0.76470 0.59170 1.000 0.0760 c R . .
H36 H Uiso 0.42480 0.75220 0.48650 1.000 0.0530 c R . .
H38A H Uiso 0.10560 0.66300 0.28630 1.000 0.2220 c R . .
H38B H Uiso 0.10640 0.56960 0.28720 1.000 0.2220 c R . .
H38C H Uiso 0.07670 0.61530 0.22140 1.000 0.2220 c R . .
H40A H Uiso 0.41300 0.27620 0.54720 1.000 0.1340 c R . .
H40B H Uiso 0.40190 0.19720 0.57070 1.000 0.1340 c R . .
H40C H Uiso 0.46210 0.22840 0.60530 1.000 0.1340 c R . .
H42A H Uiso 0.41990 0.53940 0.65130 1.000 0.1260 c R . .
H42B H Uiso 0.37710 0.49620 0.58590 1.000 0.1260 c R . .
H42C H Uiso 0.40270 0.57770 0.58590 1.000 0.1260 c R . .

loop_
_atom_type_symbol
_atom_type_description
_atom_type_scat_dispersion_real
_atom_type_scat_dispersion_imag
_atom_type_scat_source
C C 0.0033 0.0016 ' International Tables Vol C Tables 4.2.6.8 and 6.1.1.4'
H H 0.0000 0.0000 ' International Tables Vol C Tables 4.2.6.8 and 6.1.1.4'
Ag Ag -0.8971 1.1015 ' International Tables Vol C Tables 4.2.6.8 and 6.1.1.4'
F F 0.0171 0.0103 ' International Tables Vol C Tables 4.2.6.8 and 6.1.1.4'
N N 0.0061 0.0033 ' International Tables Vol C Tables 4.2.6.8 and 6.1.1.4'
P P 0.1023 0.0942 ' International Tables Vol C Tables 4.2.6.8 and 6.1.1.4'

loop_
_geom_angle_atom_site_label_1
_geom_angle_atom_site_label_2
_geom_angle_atom_site_label_3
_geom_angle
_geom_angle_site_symmetry_1
_geom_angle_site_symmetry_3
_geom_angle_publ_flag
N6 Ag1 C1 109.96(16) . . yes
N6 Ag1 C11 71.72(15) . . yes
C1 Ag1 C11 177.89(16) . . yes
N12 Ag2 C29 71.20(16) . . yes
N12 Ag2 C21 109.96(16) . 6_555 yes
C21 Ag2 C29 178.42(15) 6_555 . yes
N3 Ag3 N13 123.56(16) . . yes
N3 Ag3 N9 121.34(17) . 6_555 yes
N9 Ag3 N13 115.09(16) 6_555 . yes
F16 P4 F20 103.8(11) 2_655 2_655 yes
F16 P4 F21 90.3(9) 2_655 2_655 yes
F20 P4 F21 91.9(14) 2_655 2_655 yes
F17 P4 F18 87.5(6) . 2_655 yes
F18 P4 F19 92.5(6) . . yes
F16 P4 F18 95.0(5) 2_655 . yes
F16 P4 F17 91.7(2) . . yes
F16 P4 F18 85.1(5) . . yes
F16 P4 F19 88.3(2) . . yes
F16 P4 F20 103.8(11) . . yes
F16 P4 F21 90.3(9) . . yes
F16 P4 F16 176.6(3) . 2_655 yes
F16 P4 F18 95.0(5) . 2_655 yes
F16 P4 F20 78.6(11) . 2_655 yes
F16 P4 F21 87.3(9) . 2_655 yes
F17 P4 F18 87.5(6) . . yes
F17 P4 F19 180.00(1) . . yes
F16 P4 F17 91.7(2) 2_655 . yes
F16 P4 F20 78.6(11) 2_655 . yes
F20 P4 F20 89.4(15) . 2_655 yes
F20 P4 F21 168.9(13) . 2_655 yes
F18 P4 F18 175.0(8) . 2_655 yes
F16 P4 F19 88.3(2) 2_655 . yes
F18 P4 F19 92.5(6) 2_655 . yes
F20 P4 F21 91.9(14) . . yes
F16 P4 F21 87.3(9) 2_655 . yes
F20 P4 F21 168.9(14) 2_655 . yes
F21 P4 F21 89.0(14) . 2_655 yes
F16 P4 F18 85.1(5) 2_655 2_655 yes
F1 P1 F3 90.1(2) . . yes
F1 P1 F4 89.5(2) . . yes
F1 P1 F2 179.6(3) . . yes
F4 P1 F6 179.3(3) . . yes
F5 P1 F6 90.1(2) . . yes
F2 P1 F5 90.0(3) . . yes
F2 P1 F6 90.3(3) . . yes
F3 P1 F4 90.5(2) . . yes
F1 P1 F5 89.6(2) . . yes
F1 P1 F6 89.8(2) . . yes
F2 P1 F3 90.3(3) . . yes
F2 P1 F4 90.5(3) . . yes
F3 P1 F5 179.5(2) . . yes
F3 P1 F6 89.6(2) . . yes
F4 P1 F5 89.8(2) . . yes
F7 P2 F8 179.6(3) . . yes
F7 P2 F9 91.0(2) . . yes
F7 P2 F10 89.0(3) . . yes
F11 P2 F12 90.6(3) . . yes
F8 P2 F10 91.4(3) . . yes
F8 P2 F11 91.0(3) . . yes
F8 P2 F12 90.5(3) . . yes
F9 P2 F10 90.5(3) . . yes
F7 P2 F11 89.2(3) . . yes
F7 P2 F12 89.1(3) . . yes
F8 P2 F9 88.9(2) . . yes
F10 P2 F12 177.9(3) . . yes
F9 P2 F11 179.3(3) . . yes
F9 P2 F12 88.7(2) . . yes
F10 P2 F11 90.2(3) . . yes
F13 P3 F15 90.4(2) . . yes
F13 P3 F13 92.5(2) . 2_656 yes
F13 P3 F14 178.97(19) . 2_656 yes
F13 P3 F14 88.1(2) . . yes
F13 P3 F15 90.4(2) 2_656 2_656 yes
F14 P3 F15 90.6(2) 2_656 2_656 yes
F14 P3 F14 91.3(2) . 2_656 yes
F14 P3 F15 88.8(2) . 2_656 yes
F13 P3 F15 90.2(2) 2_656 . yes
F14 P3 F15 88.8(2) 2_656 . yes
F13 P3 F15 90.2(2) . 2_656 yes
F14 P3 F15 90.6(2) . . yes
F13 P3 F14 179.0(2) 2_656 . yes
F15 P3 F15 179.0(3) . 2_656 yes
F13 P3 F14 88.1(2) 2_656 2_656 yes
C2 N1 C9 124.1(5) . . yes
C1 N1 C2 111.6(4) . . yes
C1 N1 C9 123.6(5) . . yes
C1 N2 C4 123.5(5) . . yes
C3 N2 C4 125.8(5) . . yes
C1 N2 C3 110.6(4) . . yes
C4 N3 C8 117.3(4) . . yes
Ag3 N3 C4 119.4(3) . . yes
Ag3 N3 C8 122.3(4) . . yes
C11 N4 C12 111.4(4) . . yes
C11 N4 C19 125.2(4) . . yes
C12 N4 C19 123.4(4) . . yes
C11 N5 C13 111.3(4) . . yes
C13 N5 C14 125.1(4) . . yes
C11 N5 C14 123.6(4) . . yes
Ag1 N6 C18 132.7(4) . . yes
C14 N6 C18 117.8(4) . . yes
Ag1 N6 C14 109.5(3) . . yes
C20 N7 C22 124.9(4) . . yes
C21 N7 C22 111.2(4) . . yes
C20 N7 C21 123.7(4) . . yes
C21 N8 C23 111.2(4) . . yes
C21 N8 C24 124.3(4) . . yes
C23 N8 C24 124.3(4) . . yes
Ag3 N9 C24 124.0(3) 6_545 . yes
C24 N9 C28 117.3(4) . . yes
Ag3 N9 C28 118.6(4) 6_545 . yes
C29 N10 C30 110.7(4) . . yes
C10 N10 C29 124.6(5) 6_555 . yes
C10 N10 C30 124.6(5) 6_555 . yes
C31 N11 C32 125.9(5) . . yes
C29 N11 C31 110.3(5) . . yes
C29 N11 C32 123.7(5) . . yes
Ag2 N12 C36 132.8(4) . . yes
C32 N12 C36 117.5(4) . . yes
Ag2 N12 C32 109.7(3) . . yes
Ag3 N13 C37 173.3(5) . . yes
Ag1 C1 N1 128.3(4) . . yes
Ag1 C1 N2 127.4(4) . . yes
N1 C1 N2 103.4(5) . . yes
N1 C2 C3 107.2(6) . . yes
N2 C3 C2 107.1(6) . . yes
N2 C4 N3 116.2(5) . . yes
N2 C4 C5 120.1(6) . . yes
N3 C4 C5 123.7(5) . . yes
C4 C5 C6 117.9(10) . . no
C5 C6 C7 120.6(10) . . no
C6 C7 C8 118.1(7) . . no
N3 C8 C7 122.3(7) . . yes
N1 C9 C10 111.1(4) . . yes
N10 C10 C9 112.8(4) 6_545 . yes
Ag1 C11 N4 136.9(3) . . yes
Ag1 C11 N5 119.1(3) . . yes
N4 C11 N5 103.9(4) . . yes
N4 C12 C13 107.1(5) . . yes
N5 C13 C12 106.4(4) . . yes
N5 C14 C15 121.0(5) . . yes
N5 C14 N6 115.5(4) . . yes
N6 C14 C15 123.6(5) . . yes
C14 C15 C16 117.7(5) . . no
C15 C16 C17 119.8(4) . . no
C16 C17 C18 118.0(5) . . no
N6 C18 C17 123.2(6) . . yes
N4 C19 C20 111.7(4) . . yes
N7 C20 C19 112.2(4) . . yes
N7 C21 N8 104.1(4) . . yes
Ag2 C21 N7 128.2(3) 6_545 . yes
Ag2 C21 N8 126.2(3) 6_545 . yes
N7 C22 C23 106.8(5) . . yes
N8 C23 C22 106.6(5) . . yes
N8 C24 C25 120.3(5) . . yes
N9 C24 C25 123.8(5) . . yes
N8 C24 N9 115.9(4) . . yes
C24 C25 C26 116.9(5) . . no
C25 C26 C27 120.4(5) . . no
C26 C27 C28 118.4(5) . . no
N9 C28 C27 123.2(6) . . yes
Ag2 C29 N11 119.9(4) . . yes
N10 C29 N11 104.6(5) . . yes
Ag2 C29 N10 135.4(3) . . yes
N10 C30 C31 107.3(6) . . yes
N11 C31 C30 107.1(6) . . yes
N11 C32 N12 115.2(4) . . yes
N11 C32 C33 120.8(6) . . yes
N12 C32 C33 124.0(6) . . yes
C32 C33 C34 117.1(8) . . no
C33 C34 C35 120.3(6) . . no
C34 C35 C36 117.9(6) . . no
N12 C36 C35 123.2(6) . . yes
N13 C37 C38 177.7(8) . . yes
C3 C2 H2 126.00 . . no
N1 C2 H2 127.00 . . no
C2 C3 H3 127.00 . . no
N2 C3 H3 126.00 . . no
C4 C5 H5 121.00 . . no
C6 C5 H5 121.00 . . no
C5 C6 H6 120.00 . . no
C7 C6 H6 120.00 . . no
C6 C7 H7 121.00 . . no
C8 C7 H7 121.00 . . no
N3 C8 H8 119.00 . . no
C7 C8 H8 119.00 . . no
N1 C9 H9A 109.00 . . no
N1 C9 H9B 109.00 . . no
C10 C9 H9A 109.00 . . no
C10 C9 H9B 109.00 . . no
H9A C9 H9B 108.00 . . no
N10 C10 H10B 109.00 6_545 . no
N10 C10 H10A 109.00 6_545 . no
H10A C10 H10B 108.00 . . no
C9 C10 H10A 109.00 . . no
C9 C10 H10B 109.00 . . no
N4 C12 H12 126.00 . . no
C13 C12 H12 126.00 . . no
C12 C13 H13 127.00 . . no
N5 C13 H13 127.00 . . no
C14 C15 H15 121.00 . . no
C16 C15 H15 121.00 . . no
C15 C16 H16 120.00 . . no
C17 C16 H16 120.00 . . no
C18 C17 H17 121.00 . . no
C16 C17 H17 121.00 . . no
N6 C18 H18 119.00 . . no
C17 C18 H18 118.00 . . no
N4 C19 H19A 109.00 . . no
H19A C19 H19B 108.00 . . no
N4 C19 H19B 109.00 . . no
C20 C19 H19A 109.00 . . no
C20 C19 H19B 109.00 . . no
N7 C20 H20B 109.00 . . no
C19 C20 H20A 109.00 . . no
C19 C20 H20B 109.00 . . no
N7 C20 H20A 109.00 . . no
H20A C20 H20B 108.00 . . no
C23 C22 H22 127.00 . . no
N7 C22 H22 127.00 . . no
N8 C23 H23 127.00 . . no
C22 C23 H23 127.00 . . no
C26 C25 H25 122.00 . . no
C24 C25 H25 122.00 . . no
C27 C26 H26 120.00 . . no
C25 C26 H26 120.00 . . no
C26 C27 H27 121.00 . . no
C28 C27 H27 121.00 . . no
C27 C28 H28 118.00 . . no
N9 C28 H28 118.00 . . no
C31 C30 H30 126.00 . . no
N10 C30 H30 126.00 . . no
N11 C31 H31 126.00 . . no
C30 C31 H31 127.00 . . no
C34 C33 H33 121.00 . . no
C32 C33 H33 122.00 . . no
C33 C34 H34 120.00 . . no
C35 C34 H34 120.00 . . no
C34 C35 H35 121.00 . . no
C36 C35 H35 121.00 . . no
N12 C36 H36 118.00 . . no
C35 C36 H36 118.00 . . no
C37 C38 H38C 109.00 . . no
H38B C38 H38C 109.00 . . no
H38A C38 H38B 110.00 . . no
H38A C38 H38C 109.00 . . no
C37 C38 H38A 109.00 . . no
C37 C38 H38B 109.00 . . no
N14 C39 C40 174.9(12) . . yes
C39 C40 H40A 110.00 . . no
C39 C40 H40B 109.00 . . no
C39 C40 H40C 109.00 . . no
H40A C40 H40B 110.00 . . no
H40A C40 H40C 110.00 . . no
H40B C40 H40C 109.00 . . no
N15 C41 C42 179.7(7) . . yes
C41 C42 H42A 110.00 . . no
C41 C42 H42B 110.00 . . no
C41 C42 H42C 109.00 . . no
H42A C42 H42B 109.00 . . no
H42A C42 H42C 109.00 . . no
H42B C42 H42C 109.00 . . no

loop_
_geom_bond_atom_site_label_1
_geom_bond_atom_site_label_2
_geom_bond_distance
_geom_bond_site_symmetry_2
_geom_bond_publ_flag
Ag1 N6 2.560(3) . yes
Ag1 C1 2.100(6) . yes
Ag1 C11 2.106(5) . yes
Ag2 N12 2.581(3) . yes
Ag2 C29 2.094(6) . yes
Ag2 C21 2.093(5) 6_555 yes
Ag3 N3 2.310(4) . yes
Ag3 N13 2.226(6) . yes
Ag3 N9 2.327(4) 6_555 yes
P4 F19 1.505(14) . yes
P4 F20 1.48(3) . yes
P4 F21 1.57(3) . yes
P4 F16 1.557(5) 2_655 yes
P4 F18 1.549(13) 2_655 yes
P4 F20 1.48(3) 2_655 yes
P4 F21 1.57(3) 2_655 yes
P4 F17 1.555(10) . yes
P4 F18 1.549(13) . yes
P4 F16 1.557(5) . yes
P1 F3 1.586(4) . yes
P1 F5 1.600(4) . yes
P1 F6 1.582(5) . yes
P1 F4 1.588(4) . yes
P1 F1 1.579(5) . yes
P1 F2 1.577(5) . yes
P2 F10 1.575(7) . yes
P2 F11 1.580(4) . yes
P2 F12 1.575(5) . yes
P2 F8 1.579(6) . yes
P2 F9 1.598(4) . yes
P2 F7 1.579(5) . yes
P3 F13 1.569(4) . yes
P3 F14 1.586(4) . yes
P3 F15 1.577(3) 2_656 yes
P3 F15 1.577(3) . yes
P3 F13 1.569(4) 2_656 yes
P3 F14 1.586(4) 2_656 yes
N1 C2 1.381(9) . yes
N1 C9 1.454(6) . yes
N1 C1 1.358(7) . yes
N2 C1 1.359(7) . yes
N2 C3 1.401(9) . yes
N2 C4 1.421(6) . yes
N3 C4 1.338(8) . yes
N3 C8 1.333(6) . yes
N4 C19 1.468(5) . yes
N4 C12 1.387(7) . yes
N4 C11 1.345(7) . yes
N5 C11 1.359(5) . yes
N5 C13 1.388(7) . yes
N5 C14 1.436(6) . yes
N6 C14 1.324(7) . yes
N6 C18 1.336(7) . yes
N7 C21 1.347(6) . yes
N7 C22 1.392(7) . yes
N7 C20 1.461(6) . yes
N8 C21 1.359(6) . yes
N8 C23 1.387(7) . yes
N8 C24 1.429(6) . yes
N9 C28 1.352(6) . yes
N9 C24 1.323(7) . yes
N10 C10 1.460(6) 6_555 yes
N10 C29 1.348(7) . yes
N10 C30 1.391(8) . yes
N11 C29 1.360(6) . yes
N11 C31 1.395(9) . yes
N11 C32 1.435(7) . yes
N12 C36 1.343(7) . yes
N12 C32 1.313(8) . yes
N13 C37 1.117(10) . yes
C2 C3 1.311(8) . no
C4 C5 1.386(10) . no
C5 C6 1.345(12) . no
C6 C7 1.374(19) . no
C7 C8 1.398(11) . no
C9 C10 1.519(7) . no
C12 C13 1.331(7) . no
N14 C39 1.161(14) . yes
C14 C15 1.377(6) . no
C15 C16 1.385(8) . no
C16 C17 1.372(9) . no
C17 C18 1.381(6) . no
C19 C20 1.523(7) . no
C22 C23 1.336(7) . no
C24 C25 1.395(7) . no
C25 C26 1.389(7) . no
C26 C27 1.362(9) . no
C27 C28 1.373(7) . no
C30 C31 1.319(9) . no
C32 C33 1.384(8) . no
C33 C34 1.375(12) . no
C34 C35 1.375(12) . no
C35 C36 1.368(6) . no
C37 C38 1.468(17) . no
C2 H2 0.9500 . no
C3 H3 0.9500 . no
C5 H5 0.9500 . no
C6 H6 0.9500 . no
C7 H7 0.9500 . no
C8 H8 0.9500 . no
C9 H9A 0.9900 . no
C9 H9B 0.9900 . no
C10 H10B 0.9900 . no
C10 H10A 0.9900 . no
C12 H12 0.9500 . no
C13 H13 0.9500 . no
C15 H15 0.9500 . no
C16 H16 0.9500 . no
C17 H17 0.9500 . no
C18 H18 0.9500 . no
C19 H19A 0.9900 . no
C19 H19B 0.9900 . no
C20 H20A 0.9900 . no
C20 H20B 0.9900 . no
C22 H22 0.9500 . no
C23 H23 0.9500 . no
C25 H25 0.9500 . no
C26 H26 0.9500 . no
C27 H27 0.9500 . no
C28 H28 0.9500 . no
C30 H30 0.9500 . no
C31 H31 0.9500 . no
C33 H33 0.9500 . no
C34 H34 0.9500 . no
C35 H35 0.9500 . no
C36 H36 0.9500 . no
C38 H38C 0.9800 . no
C38 H38B 0.9800 . no
C38 H38A 0.9800 . no
N15 C41 1.109(10) . yes
C39 C40 1.432(13) . no
C40 H40B 0.9800 . no
C40 H40C 0.9800 . no
C40 H40A 0.9800 . no
C41 C42 1.441(10) . no
C42 H42A 0.9800 . no
C42 H42B 0.9800 . no
C42 H42C 0.9800 . no

loop_
_geom_hbond_atom_site_label_D
_geom_hbond_atom_site_label_H
_geom_hbond_atom_site_label_A
_geom_hbond_distance_DH
_geom_hbond_distance_HA
_geom_hbond_distance_DA
_geom_hbond_angle_DHA
_geom_hbond_site_symmetry_A
_geom_hbond_publ_flag
C3 H3 N14 0.9500 2.5700 3.478(14) 159.00 4_564 yes
C8 H8 F11 0.9500 2.4500 3.285(9) 146.00 6_555 yes
C10 H10B F11 0.9900 2.3500 3.095(6) 131.00 . yes
C12 H12 F13 0.9500 2.5300 3.402(7) 153.00 8_454 yes
C13 H13 F8 0.9500 2.5200 3.387(6) 151.00 8_454 yes
C15 H15 F8 0.9500 2.4700 3.338(8) 152.00 8_454 yes
C16 H16 F14 0.9500 2.3600 3.303(5) 172.00 6_555 yes
C18 H18 F6 0.9500 2.4500 3.205(9) 137.00 4_564 yes
C19 H19B F4 0.9900 2.5100 3.151(6) 122.00 . yes
C22 H22 F13 0.9500 2.5100 3.178(7) 128.00 8_454 yes
C23 H23 N15 0.9500 2.5200 3.407(9) 156.00 8_454 yes
C25 H25 F9 0.9500 2.4400 3.234(6) 141.00 8_454 yes
C28 H28 F4 0.9500 2.3500 3.253(9) 159.00 6_545 yes
C30 H30 F16 0.9500 2.3000 3.107(9) 142.00 5_455 yes
C42 H42A F17 0.9800 2.5100 3.284(8) 135.00 3_666 yes
C42 H42B F1 0.9800 2.5200 3.387(8) 147.00 . yes

loop_
_geom_torsion_atom_site_label_1
_geom_torsion_atom_site_label_2
_geom_torsion_atom_site_label_3
_geom_torsion_atom_site_label_4
_geom_torsion
_geom_torsion_site_symmetry_1
_geom_torsion_site_symmetry_3
_geom_torsion_site_symmetry_4
_geom_torsion_publ_flag
C1 Ag1 N6 C14 173.1(3) . . . no
C1 Ag1 N6 C18 -5.3(5) . . . no
C11 Ag1 N6 C14 -5.5(3) . . . no
C11 Ag1 N6 C18 176.1(5) . . . no
N6 Ag1 C1 N1 -129.5(4) . . . no
N6 Ag1 C1 N2 37.8(5) . . . no
N6 Ag1 C11 N4 -178.1(4) . . . no
N6 Ag1 C11 N5 7.0(3) . . . no
C29 Ag2 N12 C32 -3.2(3) . . . no
C29 Ag2 N12 C36 175.5(5) . . . no
C21 Ag2 N12 C32 178.0(3) 6_555 . . no
C21 Ag2 N12 C36 -3.3(5) 6_555 . . no
N12 Ag2 C29 N10 -178.2(4) . . . no
N12 Ag2 C29 N11 4.8(3) . . . no
N12 Ag2 C21 N7 -123.9(3) . 6_555 6_555 no
N12 Ag2 C21 N8 39.9(4) . 6_555 6_555 no
N13 Ag3 N3 C4 -149.9(3) . . . no
N13 Ag3 N3 C8 42.3(4) . . . no
N9 Ag3 N3 C4 28.8(4) 6_555 . . no
N9 Ag3 N3 C8 -139.0(4) 6_555 . . no
N3 Ag3 N9 C24 42.9(4) . 6_555 6_555 no
N3 Ag3 N9 C28 -141.7(4) . 6_555 6_555 no
N13 Ag3 N9 C24 -138.3(4) . 6_555 6_555 no
N13 Ag3 N9 C28 37.1(4) . 6_555 6_555 no
C2 N1 C1 Ag1 168.2(4) . . . no
C2 N1 C1 N2 -1.4(5) . . . no
C9 N1 C1 Ag1 -2.5(7) . . . no
C9 N1 C1 N2 -172.2(4) . . . no
C1 N1 C2 C3 1.0(6) . . . no
C9 N1 C2 C3 171.7(5) . . . no
C1 N1 C9 C10 103.1(6) . . . no
C2 N1 C9 C10 -66.5(6) . . . no
C3 N2 C1 Ag1 -168.5(4) . . . no
C3 N2 C1 N1 1.3(5) . . . no
C4 N2 C1 Ag1 12.0(7) . . . no
C4 N2 C1 N1 -178.3(4) . . . no
C1 N2 C3 C2 -0.8(6) . . . no
C4 N2 C3 C2 178.8(5) . . . no
C1 N2 C4 N3 39.2(6) . . . no
C1 N2 C4 C5 -141.6(6) . . . no
C3 N2 C4 N3 -140.3(5) . . . no
C3 N2 C4 C5 38.9(8) . . . no
Ag3 N3 C4 N2 13.2(6) . . . no
Ag3 N3 C4 C5 -165.9(5) . . . no
C8 N3 C4 N2 -178.4(4) . . . no
C8 N3 C4 C5 2.5(8) . . . no
Ag3 N3 C8 C7 164.9(5) . . . no
C4 N3 C8 C7 -3.2(8) . . . no
C12 N4 C11 Ag1 -174.3(3) . . . no
C12 N4 C11 N5 1.1(5) . . . no
C19 N4 C11 Ag1 3.0(7) . . . no
C19 N4 C11 N5 178.4(4) . . . no
C11 N4 C12 C13 -0.4(5) . . . no
C19 N4 C12 C13 -177.8(4) . . . no
C11 N4 C19 C20 -78.4(6) . . . no
C12 N4 C19 C20 98.6(6) . . . no
C13 N5 C11 Ag1 175.0(3) . . . no
C13 N5 C11 N4 -1.4(5) . . . no
C14 N5 C11 Ag1 -8.7(5) . . . no
C14 N5 C11 N4 174.9(4) . . . no
C11 N5 C13 C12 1.2(5) . . . no
C14 N5 C13 C12 -175.1(4) . . . no
C11 N5 C14 N6 2.7(6) . . . no
C11 N5 C14 C15 -176.1(4) . . . no
C13 N5 C14 N6 178.5(4) . . . no
C13 N5 C14 C15 -0.3(6) . . . no
Ag1 N6 C14 N5 3.2(4) . . . no
Ag1 N6 C14 C15 -178.0(4) . . . no
C18 N6 C14 N5 -178.1(4) . . . no
C18 N6 C14 C15 0.7(6) . . . no
Ag1 N6 C18 C17 179.0(4) . . . no
C14 N6 C18 C17 0.7(7) . . . no
C21 N7 C20 C19 106.4(5) . . . no
C22 N7 C20 C19 -67.4(6) . . . no
C20 N7 C21 N8 -176.0(4) . . . no
C20 N7 C21 Ag2 -9.4(6) . . 6_545 no
C22 N7 C21 N8 -1.4(4) . . . no
C22 N7 C21 Ag2 165.2(3) . . 6_545 no
C20 N7 C22 C23 174.9(4) . . . no
C21 N7 C22 C23 0.4(5) . . . no
C23 N8 C21 N7 1.9(4) . . . no
C23 N8 C21 Ag2 -165.0(3) . . 6_545 no
C24 N8 C21 N7 -174.2(4) . . . no
C24 N8 C21 Ag2 18.9(6) . . 6_545 no
C21 N8 C23 C22 -1.8(5) . . . no
C24 N8 C23 C22 174.4(4) . . . no
C21 N8 C24 N9 46.0(6) . . . no
C21 N8 C24 C25 -135.2(5) . . . no
C23 N8 C24 N9 -129.7(5) . . . no
C23 N8 C24 C25 49.2(7) . . . no
C28 N9 C24 N8 178.2(4) . . . no
C28 N9 C24 C25 -0.7(8) . . . no
Ag3 N9 C24 N8 -6.4(6) 6_545 . . no
Ag3 N9 C24 C25 174.8(4) 6_545 . . no
C24 N9 C28 C27 -0.1(8) . . . no
Ag3 N9 C28 C27 -175.8(5) 6_545 . . no
C30 N10 C29 Ag2 -176.0(3) . . . no
C30 N10 C29 N11 1.3(5) . . . no
C10 N10 C29 Ag2 1.8(6) 6_555 . . no
C10 N10 C29 N11 179.1(4) 6_555 . . no
C29 N10 C30 C31 -0.9(6) . . . no
C10 N10 C30 C31 -178.8(4) 6_555 . . no
C29 N10 C10 C9 -77.2(6) . 6_555 6_555 no
C30 N10 C10 C9 100.4(6) . 6_555 6_555 no
C31 N11 C29 Ag2 176.6(3) . . . no
C31 N11 C29 N10 -1.2(5) . . . no
C32 N11 C29 Ag2 -6.7(5) . . . no
C32 N11 C29 N10 175.5(4) . . . no
C29 N11 C31 C30 0.6(6) . . . no
C32 N11 C31 C30 -176.0(5) . . . no
C29 N11 C32 N12 3.1(7) . . . no
C29 N11 C32 C33 -176.5(5) . . . no
C31 N11 C32 N12 179.3(4) . . . no
C31 N11 C32 C33 -0.3(8) . . . no
Ag2 N12 C32 N11 1.2(5) . . . no
Ag2 N12 C32 C33 -179.3(5) . . . no
C36 N12 C32 N11 -177.8(4) . . . no
C36 N12 C32 C33 1.8(8) . . . no
Ag2 N12 C36 C35 -178.3(4) . . . no
C32 N12 C36 C35 0.4(8) . . . no
N1 C2 C3 N2 -0.1(6) . . . no
N2 C4 C5 C6 -179.0(7) . . . no
N3 C4 C5 C6 0.0(10) . . . no
C4 C5 C6 C7 -1.9(13) . . . no
C5 C6 C7 C8 1.2(13) . . . no
C6 C7 C8 N3 1.4(10) . . . no
N1 C9 C10 N10 -48.1(6) . . 6_545 no
N4 C12 C13 N5 -0.5(6) . . . no
N5 C14 C15 C16 177.9(5) . . . no
N6 C14 C15 C16 -0.8(7) . . . no
C14 C15 C16 C17 -0.5(9) . . . no
C15 C16 C17 C18 1.7(9) . . . no
C16 C17 C18 N6 -1.9(8) . . . no
N4 C19 C20 N7 -47.3(6) . . . no
N7 C22 C23 N8 0.8(5) . . . no
N8 C24 C25 C26 -178.5(5) . . . no
N9 C24 C25 C26 0.3(8) . . . no
C24 C25 C26 C27 0.9(8) . . . no
C25 C26 C27 C28 -1.6(9) . . . no
C26 C27 C28 N9 1.2(9) . . . no
N10 C30 C31 N11 0.2(6) . . . no
N11 C32 C33 C34 177.7(6) . . . no
N12 C32 C33 C34 -1.9(10) . . . no
C32 C33 C34 C35 -0.1(11) . . . no
C33 C34 C35 C36 2.0(11) . . . no
C34 C35 C36 N12 -2.2(10) . . . no
